data_2242589
loop_
_publ_author_name
'Tang, Chao'
'Cai, Li'
'Liu, Shuai'
'Zheng, Zhiwei'
'Li, Gen'
'Chen, Jianli'
'Sui, Qiang'

_publ_section_title
;
 Crystal structure of tebipenem pivoxil
;
_journal_coeditor_code EX2010
_journal_issue 9
_journal_name_full 'Acta Crystallographica Section E'
_journal_page_first 1215
_journal_page_last 1217
_journal_paper_doi 10.1107/S2056989018010770
_journal_volume 74
_journal_year 2018
_chemical_formula_iupac 'C22 H31 N3 O6 S2'
_chemical_formula_moiety 'C22 H31 N3 O6 S2'
_chemical_formula_sum 'C22 H31 N3 O6 S2'
_chemical_formula_weight 497.62
_chemical_name_common Tebipenem
_chemical_name_systematic
;(2,2-Dimethylpropanoyloxy)methyl
(4<i>R</i>,5<i>S</i>,6<i>S</i>)-3-{[1-(4,5-dihydro-1,3-thiazol-2-yl)azetidin-\
3-yl]sulfanyl}-6-[(1<i>R</i>)-1-hydroxyethyl]-4-methyl-7-oxo-1-\
azabicyclo[3.2.0]hept-2-ene-2-carboxylate
;
_space_group_crystal_system triclinic
_space_group_IT_number 1
_space_group_name_Hall 'P 1'
_space_group_name_H-M_alt 'P 1'
_symmetry_space_group_name_Hall 'P 1'
_symmetry_space_group_name_H-M 'P 1'
_atom_sites_solution_hydrogens geom
_audit_creation_method SHELXL-2018/3
_cell_angle_alpha 108.300(7)
_cell_angle_beta 92.553(7)
_cell_angle_gamma 101.499(8)
_cell_formula_units_Z 1
_cell_length_a 7.7292(10)
_cell_length_b 7.9892(9)
_cell_length_c 11.2035(13)
_cell_measurement_reflns_used 2598
_cell_measurement_temperature 296(2)
_cell_measurement_theta_max 65.58
_cell_measurement_theta_min 4.18
_cell_volume 639.36(14)
_computing_cell_refinement
;
SAINT (Bruker, 2014)
;
_computing_data_collection
;
APEX2 (Bruker, 2014)
;
_computing_data_reduction
;
SAINT (Bruker, 2014)
;
_computing_molecular_graphics
;
SHELXTL (Sheldrick, 2008)
;
_computing_publication_material
;
SHELXTL (Sheldrick, 2008)
;
_computing_structure_refinement
;
<i>SHELXL2018/3</i> (Sheldrick, 2015)
;
_computing_structure_solution
;
<i>SHELXS2018/3</i> (Sheldrick, 2008)
;
_diffrn_ambient_temperature 296(2)
_diffrn_measured_fraction_theta_full 0.863
_diffrn_measured_fraction_theta_max 0.863
_diffrn_measurement_device_type 'Bruker APEXII CCD'
_diffrn_measurement_method '\f and \w scans'
_diffrn_radiation_type CuK\a
_diffrn_radiation_wavelength 1.54178
_diffrn_reflns_av_R_equivalents 0.0185
_diffrn_reflns_limit_h_max 9
_diffrn_reflns_limit_h_min -7
_diffrn_reflns_limit_k_max 9
_diffrn_reflns_limit_k_min -9
_diffrn_reflns_limit_l_max 12
_diffrn_reflns_limit_l_min -13
_diffrn_reflns_number 3454
_diffrn_reflns_theta_full 65.940
_diffrn_reflns_theta_max 65.940
_diffrn_reflns_theta_min 4.184
_exptl_absorpt_coefficient_mu 2.234
_exptl_absorpt_correction_T_max 0.8075
_exptl_absorpt_correction_T_min 0.7026
_exptl_absorpt_correction_type multi-scan
_exptl_absorpt_process_details
;
(SADABS; Bruker, 2014)
;
_exptl_crystal_colour colorless
_exptl_crystal_density_diffrn 1.292
_exptl_crystal_description block
_exptl_crystal_F_000 264
_exptl_crystal_size_max 0.170
_exptl_crystal_size_mid 0.120
_exptl_crystal_size_min 0.100
_refine_diff_density_max 0.325
_refine_diff_density_min -0.213
_refine_ls_abs_structure_details
;
Flack <i>x</i> determined using 531 quotients
[(<i>I</i>^+^)-(<i>I</i>^-^)]/[(<i>I</i>^+^)+(<i>I</i>^-^)]
(Parsons <i>et al.</i>,  2013)
;
_refine_ls_abs_structure_Flack 0.140(12)
_refine_ls_extinction_method none
_refine_ls_goodness_of_fit_ref 1.044
_refine_ls_hydrogen_treatment constr
_refine_ls_matrix_type full
_refine_ls_number_parameters 298
_refine_ls_number_reflns 2483
_refine_ls_number_restraints 3
_refine_ls_restrained_S_all 1.043
_refine_ls_R_factor_all 0.0472
_refine_ls_R_factor_gt 0.0415
_refine_ls_shift/su_max 0.015
_refine_ls_shift/su_mean 0.002
_refine_ls_structure_factor_coef Fsqd
_refine_ls_weighting_details 'w=1/[\s^2^(Fo^2^)+(0.0826P)^2^+0.0878P] where P=(Fo^2^+2Fc^2^)/3'
_refine_ls_weighting_scheme calc
_refine_ls_wR_factor_gt 0.1133
_refine_ls_wR_factor_ref 0.1154
_reflns_number_gt 2389
_reflns_number_total 2483
_reflns_threshold_expression 'I > 2\s(I)'
_cod_data_source_file ex2010sup1.cif
_cod_data_source_block I
_cod_database_code 2242589
_shelx_space_group_comment
;
The symmetry employed for this shelxl refinement is uniquely defined
by the following loop, which should always be used as a source of
symmetry information in preference to the above space-group names.
They are only intended as comments.
;
_shelx_estimated_absorpt_t_min 0.703
_shelx_estimated_absorpt_t_max 0.807

loop_
_space_group_symop_operation_xyz
'x, y, z'

loop_
_atom_site_type_symbol
_atom_site_label
_atom_site_fract_x
_atom_site_fract_y
_atom_site_fract_z
_atom_site_U_iso_or_equiv
_atom_site_adp_type
_atom_site_calc_flag
_atom_site_occupancy
S S1 0.33764(12) 0.37913(11) 0.01567(9) 0.0531(3) Uani d 1
S S2 0.6657(3) 0.6243(2) 0.50488(14) 0.0889(5) Uani d 1
O O1 -0.0384(5) 0.8665(5) -0.1269(3) 0.0695(9) Uani d 1
O O2 -0.0964(4) 1.0714(4) 0.1973(3) 0.0601(8) Uani d 1
H H2A -0.139807 1.152553 0.240566 0.090 Uiso calc 1
O O3 0.4728(4) 0.6066(5) -0.1353(3) 0.0626(8) Uani d 1
O O4 0.3985(4) 0.8733(4) -0.1081(3) 0.0589(8) Uani d 1
O O5 0.4493(5) 1.0081(6) -0.2577(4) 0.0781(11) Uani d 1
O O6 0.2673(7) 0.7659(6) -0.3881(6) 0.1060(16) Uani d 1
N N1 0.1226(4) 0.7928(4) 0.0285(3) 0.0447(7) Uani d 1
N N2 0.5213(7) 0.3896(6) 0.2801(4) 0.0737(12) Uani d 1
N N3 0.7629(6) 0.3330(6) 0.3725(4) 0.0679(11) Uani d 1
C C1 -0.0250(6) 0.8214(6) -0.0352(4) 0.0486(9) Uani d 1
C C2 -0.1483(5) 0.7724(5) 0.0574(4) 0.0455(8) Uani d 1
H H2B -0.238265 0.661201 0.014328 0.055 Uiso calc 1
C C3 0.0144(5) 0.7296(5) 0.1179(4) 0.0442(8) Uani d 1
H H3B 0.050788 0.808606 0.205772 0.053 Uiso calc 1
C C4 0.0397(6) 0.5350(6) 0.0968(4) 0.0498(9) Uani d 1
H H4A 0.058878 0.516830 0.178516 0.060 Uiso calc 1
C C5 0.2114(5) 0.5408(5) 0.0341(4) 0.0437(8) Uani d 1
C C6 0.2416(5) 0.6785(5) -0.0123(4) 0.0436(8) Uani d 1
C C7 -0.2320(5) 0.9153(5) 0.1391(4) 0.0483(9) Uani d 1
H H7A -0.316888 0.944012 0.085209 0.058 Uiso calc 1
C C8 -0.3299(7) 0.8508(7) 0.2361(5) 0.0651(12) Uani d 1
H H8A -0.421147 0.744567 0.193571 0.098 Uiso calc 1
H H8B -0.247930 0.822482 0.289674 0.098 Uiso calc 1
H H8C -0.382809 0.944259 0.286473 0.098 Uiso calc 1
C C9 -0.1081(6) 0.3822(7) 0.0108(7) 0.0762(16) Uani d 1
H H9A -0.215396 0.379378 0.050815 0.114 Uiso calc 1
H H9B -0.127753 0.402322 -0.068287 0.114 Uiso calc 1
H H9C -0.073970 0.268830 -0.004165 0.114 Uiso calc 1
C C10 0.3811(5) 0.7099(6) -0.0923(4) 0.0472(9) Uani d 1
C C11 0.2935(6) 0.3012(6) 0.1482(5) 0.0535(10) Uani d 1
H H11A 0.175564 0.222769 0.139734 0.064 Uiso calc 1
C C12 0.4501(6) 0.2200(5) 0.1758(5) 0.0532(10) Uani d 1
H H12A 0.415244 0.115292 0.202918 0.064 Uiso calc 1
H H12B 0.525236 0.196247 0.108146 0.064 Uiso calc 1
C C13 0.3520(6) 0.4482(6) 0.2791(5) 0.0581(11) Uani d 1
H H13A 0.364717 0.570857 0.277752 0.070 Uiso calc 1
H H13B 0.280849 0.428426 0.344663 0.070 Uiso calc 1
C C14 0.6465(6) 0.4232(6) 0.3738(4) 0.0559(11) Uani d 1
C C15 0.8971(11) 0.4207(12) 0.4850(8) 0.116(3) Uani d 1
H H15A 1.004355 0.482093 0.461013 0.140 Uiso calc 1
H H15B 0.927124 0.329086 0.516839 0.140 Uiso calc 1
C C16 0.8293(11) 0.5528(11) 0.5860(6) 0.098(2) Uani d 1
H H16A 0.924735 0.655012 0.632517 0.118 Uiso calc 1
H H16B 0.775573 0.496738 0.644719 0.118 Uiso calc 1
C C17 0.5186(7) 0.9092(9) -0.1956(6) 0.0739(14) Uani d 1
H H17A 0.634318 0.976545 -0.150543 0.089 Uiso calc 1
H H17B 0.532612 0.796482 -0.255647 0.089 Uiso calc 1
C C18 0.3224(8) 0.9266(8) -0.3535(5) 0.0724(14) Uani d 1
C C19 0.2625(11) 1.0577(9) -0.4111(5) 0.0854(18) Uani d 1
C C20 0.406(2) 1.2163(17) -0.4024(14) 0.181(6) Uani d 1
H H20A 0.455241 1.276802 -0.315584 0.271 Uiso calc 1
H H20B 0.497695 1.176572 -0.451723 0.271 Uiso calc 1
H H20C 0.358495 1.298285 -0.434103 0.271 Uiso calc 1
C C21 0.179(2) 0.9556(19) -0.5419(9) 0.183(6) Uani d 1
H H21A 0.087040 0.855032 -0.541445 0.274 Uiso calc 1
H H21B 0.127395 1.033571 -0.575774 0.274 Uiso calc 1
H H21C 0.266596 0.911858 -0.593394 0.274 Uiso calc 1
C C22 0.1304(18) 1.1339(17) -0.3284(9) 0.142(4) Uani d 1
H H22A 0.188241 1.199331 -0.244299 0.213 Uiso calc 1
H H22B 0.082558 1.214142 -0.361897 0.213 Uiso calc 1
H H22C 0.035952 1.036984 -0.326218 0.213 Uiso calc 1

loop_
_atom_site_aniso_label
_atom_site_aniso_U_11
_atom_site_aniso_U_22
_atom_site_aniso_U_33
_atom_site_aniso_U_12
_atom_site_aniso_U_13
_atom_site_aniso_U_23
S1 0.0556(6) 0.0528(5) 0.0564(6) 0.0265(4) 0.0067(4) 0.0168(4)
S2 0.1153(13) 0.0862(10) 0.0592(7) 0.0530(9) 0.0044(7) -0.0025(7)
O1 0.078(2) 0.096(3) 0.0542(19) 0.0412(19) 0.0077(16) 0.0382(18)
O2 0.0553(17) 0.0497(16) 0.070(2) 0.0134(14) 0.0171(15) 0.0107(15)
O3 0.0572(18) 0.0701(19) 0.067(2) 0.0282(17) 0.0193(15) 0.0220(16)
O4 0.0610(18) 0.0706(18) 0.0592(18) 0.0253(15) 0.0183(14) 0.0332(16)
O5 0.081(2) 0.102(3) 0.0598(19) 0.014(2) 0.0054(17) 0.042(2)
O6 0.099(3) 0.077(3) 0.126(4) 0.020(2) -0.015(3) 0.014(3)
N1 0.0461(17) 0.0475(17) 0.0448(17) 0.0201(14) 0.0055(14) 0.0155(14)
N2 0.072(3) 0.076(3) 0.068(3) 0.045(2) -0.005(2) 0.002(2)
N3 0.064(2) 0.065(2) 0.064(2) 0.029(2) -0.0105(19) 0.001(2)
C1 0.050(2) 0.052(2) 0.041(2) 0.0208(18) 0.0003(16) 0.0081(18)
C2 0.0405(19) 0.048(2) 0.046(2) 0.0151(16) -0.0009(16) 0.0099(17)
C3 0.043(2) 0.052(2) 0.0400(18) 0.0173(16) 0.0043(15) 0.0141(17)
C4 0.044(2) 0.058(2) 0.058(2) 0.0244(18) 0.0084(17) 0.026(2)
C5 0.0399(18) 0.0476(19) 0.0424(19) 0.0142(16) -0.0011(15) 0.0112(17)
C6 0.0399(19) 0.047(2) 0.0416(18) 0.0131(16) 0.0002(14) 0.0097(16)
C7 0.0414(19) 0.048(2) 0.058(2) 0.0179(17) 0.0050(17) 0.0158(18)
C8 0.062(3) 0.061(3) 0.079(3) 0.019(2) 0.024(2) 0.026(2)
C9 0.045(2) 0.053(3) 0.129(5) 0.008(2) 0.004(3) 0.031(3)
C10 0.0422(19) 0.057(2) 0.043(2) 0.0152(19) -0.0019(16) 0.0155(18)
C11 0.045(2) 0.051(2) 0.070(3) 0.0151(18) 0.0032(19) 0.026(2)
C12 0.057(2) 0.043(2) 0.062(2) 0.0210(18) 0.001(2) 0.0162(18)
C13 0.059(3) 0.066(3) 0.063(3) 0.035(2) 0.016(2) 0.026(2)
C14 0.063(3) 0.057(2) 0.049(2) 0.025(2) 0.008(2) 0.013(2)
C15 0.098(5) 0.119(6) 0.102(5) 0.055(5) -0.043(5) -0.016(5)
C16 0.101(5) 0.115(5) 0.067(4) 0.036(4) -0.014(3) 0.010(4)
C17 0.056(3) 0.113(4) 0.070(3) 0.024(3) 0.019(2) 0.051(3)
C18 0.069(3) 0.072(3) 0.069(3) 0.012(3) 0.008(3) 0.016(3)
C19 0.128(5) 0.087(4) 0.048(3) 0.037(4) 0.001(3) 0.025(3)
C20 0.247(16) 0.137(9) 0.167(11) 0.007(9) -0.005(11) 0.089(8)
C21 0.267(18) 0.196(12) 0.070(5) 0.079(12) -0.037(7) 0.014(6)
C22 0.190(11) 0.185(10) 0.095(6) 0.122(9) 0.017(6) 0.057(6)

loop_
_atom_type_symbol
_atom_type_description
_atom_type_scat_dispersion_real
_atom_type_scat_dispersion_imag
_atom_type_scat_source
C C 0.0181 0.0091 'International Tables Vol C Tables 4.2.6.8 and 6.1.1.4'
H H 0.0000 0.0000 'International Tables Vol C Tables 4.2.6.8 and 6.1.1.4'
N N 0.0311 0.0180 'International Tables Vol C Tables 4.2.6.8 and 6.1.1.4'
O O 0.0492 0.0322 'International Tables Vol C Tables 4.2.6.8 and 6.1.1.4'
S S 0.3331 0.5567 'International Tables Vol C Tables 4.2.6.8 and 6.1.1.4'

loop_
_geom_angle_atom_site_label_1
_geom_angle_atom_site_label_2
_geom_angle_atom_site_label_3
_geom_angle
C5 S1 C11 102.76(19)
C14 S2 C16 88.8(3)
C7 O2 H2A 109.5
C10 O4 C17 116.1(4)
C18 O5 C17 120.2(5)
C1 N1 C6 132.4(3)
C1 N1 C3 93.1(3)
C6 N1 C3 108.6(3)
C14 N2 C12 128.7(4)
C14 N2 C13 130.5(5)
C12 N2 C13 92.8(4)
C14 N3 C15 111.1(5)
O1 C1 N1 131.4(4)
O1 C1 C2 136.6(4)
N1 C1 C2 91.9(3)
C7 C2 C1 118.6(3)
C7 C2 C3 117.9(3)
C1 C2 C3 86.1(3)
C7 C2 H2B 110.7
C1 C2 H2B 110.7
C3 C2 H2B 110.7
N1 C3 C2 88.6(3)
N1 C3 C4 104.6(3)
C2 C3 C4 123.7(3)
N1 C3 H3B 112.2
C2 C3 H3B 112.2
C4 C3 H3B 112.2
C9 C4 C5 109.9(4)
C9 C4 C3 115.8(4)
C5 C4 C3 100.8(3)
C9 C4 H4A 110.0
C5 C4 H4A 110.0
C3 C4 H4A 110.0
C6 C5 C4 110.6(4)
C6 C5 S1 125.5(3)
C4 C5 S1 123.7(3)
C5 C6 N1 110.9(3)
C5 C6 C10 125.1(4)
N1 C6 C10 124.0(3)
O2 C7 C2 107.8(3)
O2 C7 C8 111.5(4)
C2 C7 C8 111.3(4)
O2 C7 H7A 108.7
C2 C7 H7A 108.7
C8 C7 H7A 108.7
C7 C8 H8A 109.5
C7 C8 H8B 109.5
H8A C8 H8B 109.5
C7 C8 H8C 109.5
H8A C8 H8C 109.5
H8B C8 H8C 109.5
C4 C9 H9A 109.5
C4 C9 H9B 109.5
H9A C9 H9B 109.5
C4 C9 H9C 109.5
H9A C9 H9C 109.5
H9B C9 H9C 109.5
O3 C10 O4 123.8(4)
O3 C10 C6 124.3(4)
O4 C10 C6 111.9(4)
C13 C11 C12 87.3(3)
C13 C11 S1 114.7(3)
C12 C11 S1 107.7(3)
C13 C11 H11A 114.7
C12 C11 H11A 114.7
S1 C11 H11A 114.7
N2 C12 C11 88.2(3)
N2 C12 H12A 114.0
C11 C12 H12A 114.0
N2 C12 H12B 114.0
C11 C12 H12B 114.0
H12A C12 H12B 111.2
N2 C13 C11 88.0(4)
N2 C13 H13A 114.0
C11 C13 H13A 114.0
N2 C13 H13B 114.0
C11 C13 H13B 114.0
H13A C13 H13B 111.2
N3 C14 N2 124.9(5)
N3 C14 S2 117.5(4)
N2 C14 S2 117.3(4)
N3 C15 C16 111.0(6)
N3 C15 H15A 109.4
C16 C15 H15A 109.4
N3 C15 H15B 109.4
C16 C15 H15B 109.4
H15A C15 H15B 108.0
C15 C16 S2 105.3(5)
C15 C16 H16A 110.7
S2 C16 H16A 110.7
C15 C16 H16B 110.7
S2 C16 H16B 110.7
H16A C16 H16B 108.8
O5 C17 O4 108.0(4)
O5 C17 H17A 110.1
O4 C17 H17A 110.1
O5 C17 H17B 110.1
O4 C17 H17B 110.1
H17A C17 H17B 108.4
O6 C18 O5 120.9(6)
O6 C18 C19 126.3(6)
O5 C18 C19 112.8(5)
C21 C19 C20 113.4(9)
C21 C19 C22 111.2(10)
C20 C19 C22 105.0(9)
C21 C19 C18 108.6(7)
C20 C19 C18 113.3(8)
C22 C19 C18 105.0(6)
C19 C20 H20A 109.5
C19 C20 H20B 109.5
H20A C20 H20B 109.5
C19 C20 H20C 109.5
H20A C20 H20C 109.5
H20B C20 H20C 109.5
C19 C21 H21A 109.5
C19 C21 H21B 109.5
H21A C21 H21B 109.5
C19 C21 H21C 109.5
H21A C21 H21C 109.5
H21B C21 H21C 109.5
C19 C22 H22A 109.5
C19 C22 H22B 109.5
H22A C22 H22B 109.5
C19 C22 H22C 109.5
H22A C22 H22C 109.5
H22B C22 H22C 109.5

loop_
_geom_bond_atom_site_label_1
_geom_bond_atom_site_label_2
_geom_bond_distance
S1 C5 1.737(4)
S1 C11 1.802(4)
S2 C14 1.778(5)
S2 C16 1.807(7)
O1 C1 1.197(5)
O2 C7 1.409(5)
O2 H2A 0.8200
O3 C10 1.196(5)
O4 C10 1.354(5)
O4 C17 1.433(6)
O5 C18 1.323(7)
O5 C17 1.370(7)
O6 C18 1.198(7)
N1 C1 1.413(5)
N1 C6 1.414(6)
N1 C3 1.477(5)
N2 C14 1.319(6)
N2 C12 1.468(6)
N2 C13 1.476(6)
N3 C14 1.258(6)
N3 C15 1.481(7)
C1 C2 1.527(6)
C2 C7 1.500(6)
C2 C3 1.549(5)
C2 H2B 0.9800
C3 C4 1.551(6)
C3 H3B 0.9800
C4 C9 1.527(7)
C4 C5 1.528(6)
C4 H4A 0.9800
C5 C6 1.342(6)
C6 C10 1.466(6)
C7 C8 1.512(6)
C7 H7A 0.9800
C8 H8A 0.9600
C8 H8B 0.9600
C8 H8C 0.9600
C9 H9A 0.9600
C9 H9B 0.9600
C9 H9C 0.9600
C11 C13 1.544(7)
C11 C12 1.546(6)
C11 H11A 0.9800
C12 H12A 0.9700
C12 H12B 0.9700
C13 H13A 0.9700
C13 H13B 0.9700
C15 C16 1.480(11)
C15 H15A 0.9700
C15 H15B 0.9700
C16 H16A 0.9700
C16 H16B 0.9700
C17 H17A 0.9700
C17 H17B 0.9700
C18 C19 1.523(8)
C19 C21 1.479(10)
C19 C20 1.483(15)
C19 C22 1.499(13)
C20 H20A 0.9600
C20 H20B 0.9600
C20 H20C 0.9600
C21 H21A 0.9600
C21 H21B 0.9600
C21 H21C 0.9600
C22 H22A 0.9600
C22 H22B 0.9600
C22 H22C 0.9600

loop_
_geom_hbond_atom_site_label_D
_geom_hbond_atom_site_label_H
_geom_hbond_atom_site_label_A
_geom_hbond_site_symmetry_A
_geom_hbond_distance_DH
_geom_hbond_distance_HA
_geom_hbond_distance_DA
_geom_hbond_angle_DHA
_geom_hbond_publ_flag
O2 H2A N3 1_465 0.82 2.01 2.816(6) 169.3 yes
C11 H11A O2 1_545 0.98 2.43 3.366(6) 160 yes

loop_
_geom_torsion_atom_site_label_1
_geom_torsion_atom_site_label_2
_geom_torsion_atom_site_label_3
_geom_torsion_atom_site_label_4
_geom_torsion
C6 N1 C1 O1 -56.9(7)
C3 N1 C1 O1 -175.8(5)
C6 N1 C1 C2 122.9(4)
C3 N1 C1 C2 4.0(3)
O1 C1 C2 C7 -64.2(7)
N1 C1 C2 C7 116.0(4)
O1 C1 C2 C3 176.0(6)
N1 C1 C2 C3 -3.8(3)
C1 N1 C3 C2 -3.9(3)
C6 N1 C3 C2 -140.9(3)
C1 N1 C3 C4 120.6(3)
C6 N1 C3 C4 -16.3(4)
C7 C2 C3 N1 -116.8(4)
C1 C2 C3 N1 3.7(3)
C7 C2 C3 C4 136.5(4)
C1 C2 C3 C4 -103.1(4)
N1 C3 C4 C9 -98.4(5)
C2 C3 C4 C9 -0.1(6)
N1 C3 C4 C5 20.2(4)
C2 C3 C4 C5 118.5(4)
C9 C4 C5 C6 104.1(4)
C3 C4 C5 C6 -18.6(4)
C9 C4 C5 S1 -71.2(5)
C3 C4 C5 S1 166.1(3)
C11 S1 C5 C6 156.3(3)
C11 S1 C5 C4 -29.1(4)
C4 C5 C6 N1 9.5(4)
S1 C5 C6 N1 -175.3(3)
C4 C5 C6 C10 -171.7(4)
S1 C5 C6 C10 3.5(5)
C1 N1 C6 C5 -108.0(4)
C3 N1 C6 C5 4.8(4)
C1 N1 C6 C10 73.2(5)
C3 N1 C6 C10 -174.1(3)
C1 C2 C7 O2 -50.0(5)
C3 C2 C7 O2 51.5(5)
C1 C2 C7 C8 -172.6(4)
C3 C2 C7 C8 -71.1(5)
C17 O4 C10 O3 8.5(6)
C17 O4 C10 C6 -173.7(4)
C5 C6 C10 O3 7.5(6)
N1 C6 C10 O3 -173.8(4)
C5 C6 C10 O4 -170.2(4)
N1 C6 C10 O4 8.4(5)
C5 S1 C11 C13 -61.7(3)
C5 S1 C11 C12 -156.9(3)
C14 N2 C12 C11 165.7(6)
C13 N2 C12 C11 15.0(4)
C13 C11 C12 N2 -14.4(4)
S1 C11 C12 N2 100.7(4)
C14 N2 C13 C11 -164.9(6)
C12 N2 C13 C11 -15.1(4)
C12 C11 C13 N2 14.3(4)
S1 C11 C13 N2 -93.9(4)
C15 N3 C14 N2 172.4(7)
C15 N3 C14 S2 -0.9(7)
C12 N2 C14 N3 21.4(9)
C13 N2 C14 N3 161.4(5)
C12 N2 C14 S2 -165.3(4)
C13 N2 C14 S2 -25.3(8)
C16 S2 C14 N3 -12.7(5)
C16 S2 C14 N2 173.4(5)
C14 N3 C15 C16 18.3(10)
N3 C15 C16 S2 -26.1(10)
C14 S2 C16 C15 21.0(7)
C18 O5 C17 O4 -80.2(6)
C10 O4 C17 O5 143.8(4)
C17 O5 C18 O6 -0.7(9)
C17 O5 C18 C19 -179.7(5)
O6 C18 C19 C21 -21.0(12)
O5 C18 C19 C21 158.0(9)
O6 C18 C19 C20 -148.0(9)
O5 C18 C19 C20 31.0(10)
O6 C18 C19 C22 98.0(9)
O5 C18 C19 C22 -83.0(8)

_cod_database_fobs_code 2242589
